data_7001094
loop_
_publ_author_name
'Zhang, Jie'
'Ma, Liping'
'Han, Yanan'
'Zhang, Fuyan Han Zhengxing'
'Cai, Ruifang'
'Chen, Zhenxia'
'Zhou, Xigeng'

_publ_section_title
;
 Facile construction of the guanidine substituent or guanidinate
 anionic ligand through addition of the adjacent amino group to
 carbodiimide
;
_journal_issue 17
_journal_name_full 'Dalton Transactions'
_journal_page_first 3298
_journal_page_last 3305
_journal_paper_doi 10.1039/b813711k
_journal_year 2009
_chemical_formula_sum 'C42 H56 N4 O2 S2 Y2'
_chemical_formula_weight 890.85
_chemical_name_systematic
;
?
;
_space_group_IT_number 15
_symmetry_cell_setting monoclinic
_symmetry_space_group_name_Hall '-C 2yc'
_symmetry_space_group_name_H-M 'C 1 2/c 1'
_atom_sites_solution_hydrogens geom
_atom_sites_solution_primary direct
_atom_sites_solution_secondary difmap
_audit_creation_method SHELXL-97
_cell_angle_alpha 90.00
_cell_angle_beta 96.055(4)
_cell_angle_gamma 90.00
_cell_formula_units_Z 8
_cell_length_a 14.520(4)
_cell_length_b 19.120(5)
_cell_length_c 30.856(8)
_cell_measurement_reflns_used 855
_cell_measurement_temperature 298(2)
_cell_measurement_theta_max 19.994
_cell_measurement_theta_min 2.549
_cell_volume 8519(4)
_computing_cell_refinement 'Bruker SMART'
_computing_data_collection 'Bruker SMART'
_computing_data_reduction 'Bruker SHELXTL'
_computing_molecular_graphics 'Bruker SHELXTL'
_computing_publication_material 'Bruker SHELXTL'
_computing_structure_refinement 'SHELXL-97 (Sheldrick, 1997)'
_computing_structure_solution 'SHELXS-97 (Sheldrick, 1990)'
_diffrn_ambient_temperature 298(2)
_diffrn_measured_fraction_theta_full 1.000
_diffrn_measured_fraction_theta_max 1.000
_diffrn_measurement_device_type 'CCD area detector'
_diffrn_measurement_method 'phi and omega scans'
_diffrn_radiation_monochromator graphite
_diffrn_radiation_source 'fine-focus sealed tube'
_diffrn_radiation_type MoK\a
_diffrn_radiation_wavelength 0.71073
_diffrn_reflns_av_R_equivalents 0.0700
_diffrn_reflns_av_sigmaI/netI 0.0951
_diffrn_reflns_limit_h_max 17
_diffrn_reflns_limit_h_min -14
_diffrn_reflns_limit_k_max 22
_diffrn_reflns_limit_k_min -15
_diffrn_reflns_limit_l_max 29
_diffrn_reflns_limit_l_min -36
_diffrn_reflns_number 17785
_diffrn_reflns_theta_full 25.01
_diffrn_reflns_theta_max 25.01
_diffrn_reflns_theta_min 1.77
_diffrn_standards_decay_% 3.85
_exptl_absorpt_coefficient_mu 2.848
_exptl_absorpt_correction_T_max 0.7638
_exptl_absorpt_correction_T_min 0.5997
_exptl_absorpt_correction_type multi-scan
_exptl_absorpt_process_details sadabs
_exptl_crystal_colour colorless
_exptl_crystal_density_diffrn 1.389
_exptl_crystal_density_method 'not measured'
_exptl_crystal_description prism
_exptl_crystal_F_000 3696
_exptl_crystal_size_max 0.20
_exptl_crystal_size_mid 0.15
_exptl_crystal_size_min 0.10
_refine_diff_density_max 0.417
_refine_diff_density_min -0.267
_refine_diff_density_rms 0.071
_refine_ls_extinction_method none
_refine_ls_goodness_of_fit_ref 0.968
_refine_ls_hydrogen_treatment constr
_refine_ls_matrix_type full
_refine_ls_number_parameters 469
_refine_ls_number_reflns 7524
_refine_ls_number_restraints 0
_refine_ls_restrained_S_all 0.968
_refine_ls_R_factor_all 0.1125
_refine_ls_R_factor_gt 0.0517
_refine_ls_shift/su_max 0.001
_refine_ls_shift/su_mean 0.000
_refine_ls_structure_factor_coef Fsqd
_refine_ls_weighting_details 'calc w=1/[\s^2^(Fo^2^)+(0.0469P)^2^+0.0000P] where P=(Fo^2^+2Fc^2^)/3'
_refine_ls_weighting_scheme calc
_refine_ls_wR_factor_gt 0.0918
_refine_ls_wR_factor_ref 0.1087
_reflns_number_gt 4425
_reflns_number_total 7524
_reflns_threshold_expression >2sigma(I)
_cod_data_source_file b813711k.txt
_cod_data_source_block f50516a
_cod_depositor_comments
;
The following automatic conversions were performed:
'_symmetry_cell_setting' value 'Monoclinic' changed to 'monoclinic'
according to '/home/saulius/struct/CIF-dictionaries/cif_core.dic'
dictionary named 'cif_core.dic' version 2.4.1 from 2010-06-29.

Automatic conversion script
Id: cif_fix_enum 1527 2010-12-29 10:47:43Z saulius 
;
_cod_original_cell_volume 8518(4)
_cod_original_sg_symbol_H-M C2/c
_cod_database_code 7001094

loop_
_symmetry_equiv_pos_as_xyz
'x, y, z'
'-x, y, -z+1/2'
'x+1/2, y+1/2, z'
'-x+1/2, y+1/2, -z+1/2'
'-x, -y, -z'
'x, -y, z-1/2'
'-x+1/2, -y+1/2, -z'
'x+1/2, -y+1/2, z-1/2'

loop_
_atom_site_label
_atom_site_type_symbol
_atom_site_fract_x
_atom_site_fract_y
_atom_site_fract_z
_atom_site_U_iso_or_equiv
_atom_site_adp_type
_atom_site_occupancy
_atom_site_symmetry_multiplicity
_atom_site_calc_flag
_atom_site_refinement_flags
_atom_site_disorder_assembly
_atom_site_disorder_group
Y1 Y 0.22622(3) 0.31706(2) 0.138343(16) 0.03841(15) Uani 1 1 d . . .
Y2 Y 0.05526(3) 0.14869(3) 0.083891(17) 0.04719(16) Uani 1 1 d . . .
S1 S 0.05387(8) 0.25249(6) 0.14848(4) 0.0418(3) Uani 1 1 d . . .
S2 S 0.24373(8) 0.19496(7) 0.09114(4) 0.0472(3) Uani 1 1 d . . .
N1 N -0.1059(2) 0.1775(2) 0.10518(13) 0.0488(11) Uani 1 1 d . . .
H1B H -0.1481 0.1609 0.0842 0.059 Uiso 1 1 calc R . .
H1C H -0.1137 0.1543 0.1299 0.059 Uiso 1 1 calc R . .
N2 N 0.2672(2) 0.22591(19) 0.18486(13) 0.0407(10) Uani 1 1 d . . .
N3 N 0.2661(3) 0.2295(2) 0.26238(13) 0.0531(11) Uani 1 1 d . . .
H3B H 0.2923 0.2516 0.2847 0.064 Uiso 1 1 calc R . .
N4 N 0.2477(3) 0.3295(2) 0.21578(13) 0.0420(10) Uani 1 1 d . . .
O1 O 0.3935(2) 0.32194(18) 0.14206(12) 0.0571(10) Uani 1 1 d . . .
C1 C 0.2422(4) 0.4519(3) 0.1193(2) 0.0618(16) Uani 1 1 d . . .
H1A H 0.2818 0.4855 0.1365 0.074 Uiso 1 1 calc R . .
C2 C 0.1496(4) 0.4417(3) 0.1225(2) 0.0674(18) Uani 1 1 d . . .
H2A H 0.1126 0.4672 0.1421 0.081 Uiso 1 1 calc R . .
C3 C 0.1143(4) 0.4006(3) 0.0873(2) 0.0720(19) Uani 1 1 d . . .
H3A H 0.0485 0.3921 0.0783 0.086 Uiso 1 1 calc R . .
C4 C 0.1876(5) 0.3839(3) 0.0628(2) 0.0662(17) Uani 1 1 d . . .
H4A H 0.1815 0.3622 0.0339 0.079 Uiso 1 1 calc R . .
C5 C 0.2661(4) 0.4164(3) 0.0826(2) 0.0598(16) Uani 1 1 d . . .
H5A H 0.3250 0.4211 0.0700 0.072 Uiso 1 1 calc R . .
C6 C -0.0551(3) 0.2914(3) 0.13254(16) 0.0406(12) Uani 1 1 d . . .
C7 C -0.0758(3) 0.3597(3) 0.14129(17) 0.0512(14) Uani 1 1 d . . .
H7A H -0.0308 0.3876 0.1564 0.061 Uiso 1 1 calc R . .
C8 C -0.1618(4) 0.3881(3) 0.1282(2) 0.0637(17) Uani 1 1 d . . .
H8A H -0.1741 0.4345 0.1346 0.076 Uiso 1 1 calc R . .
C9 C -0.2292(4) 0.3476(3) 0.1059(2) 0.0640(17) Uani 1 1 d . . .
H9A H -0.2866 0.3666 0.0960 0.077 Uiso 1 1 calc R . .
C10 C -0.2103(4) 0.2789(3) 0.09832(18) 0.0602(16) Uani 1 1 d . . .
H10A H -0.2560 0.2510 0.0837 0.072 Uiso 1 1 calc R . .
C11 C -0.1256(3) 0.2503(3) 0.11183(17) 0.0454(13) Uani 1 1 d . . .
C12 C 0.3179(3) 0.1504(2) 0.13186(18) 0.0463(13) Uani 1 1 d . . .
C13 C 0.3758(4) 0.0986(3) 0.1186(2) 0.0622(16) Uani 1 1 d . . .
H13A H 0.3713 0.0852 0.0894 0.075 Uiso 1 1 calc R . .
C14 C 0.4400(4) 0.0669(3) 0.1486(2) 0.0703(19) Uani 1 1 d . . .
H14A H 0.4776 0.0315 0.1396 0.084 Uiso 1 1 calc R . .
C15 C 0.4486(4) 0.0872(3) 0.1914(2) 0.0675(17) Uani 1 1 d . . .
H15A H 0.4924 0.0660 0.2114 0.081 Uiso 1 1 calc R . .
C16 C 0.3918(3) 0.1394(2) 0.20481(18) 0.0509(14) Uani 1 1 d . . .
H16A H 0.3987 0.1534 0.2338 0.061 Uiso 1 1 calc R . .
C17 C 0.3250(3) 0.1712(2) 0.17615(17) 0.0427(13) Uani 1 1 d . . .
C18 C 0.2611(3) 0.2617(3) 0.22210(17) 0.0411(12) Uani 1 1 d . . .
C19 C 0.2290(4) 0.1599(3) 0.26874(17) 0.0540(15) Uani 1 1 d . . .
H19A H 0.2473 0.1291 0.2457 0.065 Uiso 1 1 calc R . .
C20 C 0.1252(4) 0.1616(3) 0.2660(2) 0.0793(19) Uani 1 1 d . . .
H20A H 0.1007 0.1781 0.2377 0.119 Uiso 1 1 calc R . .
H20B H 0.1063 0.1925 0.2879 0.119 Uiso 1 1 calc R . .
H20C H 0.1023 0.1154 0.2705 0.119 Uiso 1 1 calc R . .
C21 C 0.2721(4) 0.1328(3) 0.31217(19) 0.0731(18) Uani 1 1 d . . .
H21A H 0.3382 0.1322 0.3125 0.110 Uiso 1 1 calc R . .
H21B H 0.2502 0.0863 0.3166 0.110 Uiso 1 1 calc R . .
H21C H 0.2551 0.1628 0.3350 0.110 Uiso 1 1 calc R . .
C22 C 0.2232(4) 0.3768(3) 0.25010(17) 0.0522(14) Uani 1 1 d . . .
H22A H 0.2406 0.3542 0.2783 0.063 Uiso 1 1 calc R . .
C23 C 0.1212(4) 0.3892(4) 0.2458(2) 0.110(3) Uani 1 1 d . . .
H23A H 0.0895 0.3453 0.2471 0.165 Uiso 1 1 calc R . .
H23B H 0.1026 0.4115 0.2184 0.165 Uiso 1 1 calc R . .
H23C H 0.1059 0.4187 0.2692 0.165 Uiso 1 1 calc R . .
C24 C 0.2754(5) 0.4432(3) 0.2494(2) 0.109(3) Uani 1 1 d . . .
H24A H 0.3406 0.4335 0.2526 0.163 Uiso 1 1 calc R . .
H24B H 0.2604 0.4726 0.2729 0.163 Uiso 1 1 calc R . .
H24C H 0.2590 0.4666 0.2221 0.163 Uiso 1 1 calc R . .
C25 C 0.0242(7) 0.2377(4) 0.0170(2) 0.103(3) Uani 1 1 d . . .
H25A H 0.0241 0.2888 0.0196 0.124 Uiso 1 1 calc R . .
C26 C -0.0528(5) 0.1967(5) 0.0138(2) 0.089(2) Uani 1 1 d . . .
H26A H -0.1166 0.2133 0.0137 0.107 Uiso 1 1 calc R . .
C27 C -0.0273(5) 0.1304(4) 0.0047(2) 0.092(2) Uani 1 1 d . . .
H27A H -0.0701 0.0922 -0.0042 0.111 Uiso 1 1 calc R . .
C28 C 0.0666(7) 0.1299(6) 0.0008(2) 0.117(3) Uani 1 1 d . . .
H28A H 0.1006 0.0922 -0.0121 0.140 Uiso 1 1 calc R . .
C29 C 0.0984(6) 0.1985(7) 0.0083(2) 0.123(4) Uani 1 1 d . . .
H29A H 0.1590 0.2166 0.0026 0.148 Uiso 1 1 calc R . .
C30 C 0.0350(7) 0.0552(3) 0.1461(3) 0.091(2) Uani 1 1 d . . .
H30A H 0.0082 0.0647 0.1734 0.109 Uiso 1 1 calc R . .
C31 C 0.1269(6) 0.0549(3) 0.1413(3) 0.088(2) Uani 1 1 d . . .
H31A H 0.1769 0.0638 0.1646 0.106 Uiso 1 1 calc R . .
C32 C 0.1381(6) 0.0279(4) 0.1016(4) 0.100(3) Uani 1 1 d . . .
H32A H 0.1972 0.0134 0.0918 0.120 Uiso 1 1 calc R . .
C33 C 0.0524(8) 0.0109(3) 0.0819(3) 0.111(3) Uani 1 1 d . . .
H33A H 0.0407 -0.0175 0.0554 0.133 Uiso 1 1 calc R . .
C34 C -0.0125(5) 0.0283(4) 0.1089(4) 0.093(3) Uani 1 1 d . . .
H34A H -0.0778 0.0143 0.1053 0.112 Uiso 1 1 calc R . .
C35 C 0.4518(4) 0.2979(4) 0.1103(2) 0.091(2) Uani 1 1 d . . .
H35A H 0.4247 0.2573 0.0951 0.109 Uiso 1 1 calc R . .
H35B H 0.4598 0.3343 0.0892 0.109 Uiso 1 1 calc R . .
C36 C 0.5367(5) 0.2807(5) 0.1334(4) 0.164(5) Uani 1 1 d . . .
H36A H 0.5869 0.2886 0.1155 0.196 Uiso 1 1 calc R . .
H36B H 0.5374 0.2319 0.1420 0.196 Uiso 1 1 calc R . .
C37 C 0.5466(5) 0.3251(5) 0.1710(3) 0.149(4) Uani 1 1 d . . .
H37A H 0.5821 0.3666 0.1655 0.178 Uiso 1 1 calc R . .
H37B H 0.5777 0.3005 0.1959 0.178 Uiso 1 1 calc R . .
C38 C 0.4534(4) 0.3436(4) 0.1787(2) 0.098(2) Uani 1 1 d . . .
H38A H 0.4368 0.3205 0.2047 0.117 Uiso 1 1 calc R . .
H38B H 0.4486 0.3937 0.1827 0.117 Uiso 1 1 calc R . .
C39 C 0.7219(6) 0.0837(5) 0.0103(3) 0.136(3) Uani 1 1 d . . .
H39A H 0.7574 0.0409 0.0151 0.164 Uiso 1 1 calc R . .
H39B H 0.7500 0.1115 -0.0111 0.164 Uiso 1 1 calc R . .
C40 C 0.6266(6) 0.0670(5) -0.0060(3) 0.142(4) Uani 1 1 d . . .
H40A H 0.6049 0.0978 -0.0299 0.171 Uiso 1 1 calc R . .
H40B H 0.6220 0.0191 -0.0163 0.171 Uiso 1 1 calc R . .
C41 C 0.5716(5) 0.0767(4) 0.0304(3) 0.113(3) Uani 1 1 d . . .
H41A H 0.5564 0.0322 0.0429 0.135 Uiso 1 1 calc R . .
H41B H 0.5148 0.1020 0.0214 0.135 Uiso 1 1 calc R . .
C42 C 0.6342(6) 0.1183(4) 0.0615(3) 0.117(3) Uani 1 1 d . . .
H42A H 0.6107 0.1656 0.0630 0.141 Uiso 1 1 calc R . .
H42B H 0.6365 0.0977 0.0903 0.141 Uiso 1 1 calc R . .
O2 O 0.7230(4) 0.1196(3) 0.0480(2) 0.1111(18) Uani 1 1 d . . .

loop_
_atom_site_aniso_label
_atom_site_aniso_U_11
_atom_site_aniso_U_22
_atom_site_aniso_U_33
_atom_site_aniso_U_23
_atom_site_aniso_U_13
_atom_site_aniso_U_12
Y1 0.0343(3) 0.0377(3) 0.0433(3) 0.0013(2) 0.0043(2) 0.0014(2)
Y2 0.0438(3) 0.0490(3) 0.0496(4) -0.0132(3) 0.0087(2) -0.0061(2)
S1 0.0344(7) 0.0418(8) 0.0491(9) -0.0065(6) 0.0038(6) -0.0017(6)
S2 0.0406(8) 0.0523(9) 0.0495(9) -0.0079(7) 0.0085(6) 0.0019(6)
N1 0.039(2) 0.055(3) 0.052(3) -0.003(2) 0.005(2) -0.011(2)
N2 0.044(2) 0.037(2) 0.042(3) -0.001(2) 0.004(2) 0.0045(19)
N3 0.070(3) 0.052(3) 0.035(3) 0.004(2) -0.006(2) -0.007(2)
N4 0.044(2) 0.038(3) 0.043(3) -0.005(2) 0.004(2) 0.0011(19)
O1 0.036(2) 0.078(3) 0.058(3) 0.004(2) 0.0058(19) -0.0010(18)
C1 0.068(4) 0.040(3) 0.080(5) 0.002(3) 0.019(4) -0.002(3)
C2 0.064(4) 0.048(4) 0.094(6) 0.019(4) 0.028(4) 0.019(3)
C3 0.038(4) 0.079(5) 0.096(6) 0.044(4) -0.006(4) 0.004(3)
C4 0.084(5) 0.060(4) 0.051(4) 0.022(3) -0.008(4) -0.008(4)
C5 0.060(4) 0.052(4) 0.070(4) 0.022(3) 0.019(3) -0.006(3)
C6 0.033(3) 0.043(3) 0.048(3) 0.004(2) 0.013(2) 0.005(2)
C7 0.039(3) 0.052(4) 0.064(4) -0.005(3) 0.012(3) 0.000(3)
C8 0.054(4) 0.046(4) 0.094(5) 0.006(3) 0.018(4) 0.011(3)
C9 0.037(3) 0.060(4) 0.096(5) 0.006(4) 0.010(3) 0.008(3)
C10 0.039(3) 0.065(4) 0.075(4) -0.005(3) 0.002(3) -0.005(3)
C11 0.040(3) 0.038(3) 0.060(4) 0.005(3) 0.015(3) 0.000(3)
C12 0.030(3) 0.044(3) 0.065(4) -0.007(3) 0.009(3) -0.001(2)
C13 0.051(4) 0.061(4) 0.076(5) -0.020(3) 0.012(3) 0.002(3)
C14 0.046(4) 0.050(4) 0.115(6) -0.014(4) 0.008(4) 0.018(3)
C15 0.051(4) 0.060(4) 0.090(5) 0.007(4) -0.005(4) 0.011(3)
C16 0.045(3) 0.045(3) 0.062(4) 0.005(3) 0.005(3) 0.010(3)
C17 0.033(3) 0.040(3) 0.056(4) 0.001(3) 0.007(3) 0.003(2)
C18 0.023(3) 0.052(4) 0.047(4) -0.002(3) 0.000(2) -0.001(2)
C19 0.062(4) 0.050(4) 0.052(4) 0.003(3) 0.011(3) 0.000(3)
C20 0.056(4) 0.096(5) 0.087(5) 0.014(4) 0.012(4) -0.008(3)
C21 0.084(4) 0.069(4) 0.066(5) 0.025(3) 0.010(4) 0.010(3)
C22 0.064(4) 0.046(3) 0.045(4) -0.010(3) 0.001(3) 0.007(3)
C23 0.077(5) 0.155(7) 0.100(6) -0.058(5) 0.016(4) 0.036(5)
C24 0.160(7) 0.059(5) 0.112(6) -0.039(4) 0.031(5) -0.029(5)
C25 0.131(8) 0.113(7) 0.059(5) 0.026(4) -0.026(5) -0.046(6)
C26 0.081(5) 0.141(8) 0.043(4) -0.001(4) -0.008(4) 0.010(5)
C27 0.083(6) 0.117(7) 0.075(5) -0.043(5) -0.007(4) -0.023(5)
C28 0.100(7) 0.200(10) 0.053(5) -0.046(6) 0.017(5) 0.022(7)
C29 0.063(6) 0.256(14) 0.050(5) 0.025(6) 0.002(4) -0.052(7)
C30 0.119(7) 0.050(4) 0.113(7) 0.015(4) 0.060(6) 0.009(4)
C31 0.081(6) 0.055(5) 0.125(8) 0.025(5) -0.012(5) -0.002(4)
C32 0.097(7) 0.051(5) 0.161(9) -0.002(5) 0.054(6) 0.024(4)
C33 0.155(8) 0.045(4) 0.132(8) -0.039(4) 0.010(7) -0.014(5)
C34 0.069(5) 0.052(5) 0.159(9) -0.001(5) 0.014(6) -0.025(4)
C35 0.053(4) 0.130(6) 0.095(6) -0.013(4) 0.032(4) -0.012(4)
C36 0.046(5) 0.196(10) 0.251(13) -0.101(9) 0.023(6) 0.021(5)
C37 0.056(5) 0.214(11) 0.168(10) -0.040(8) -0.026(6) 0.009(6)
C38 0.048(4) 0.146(7) 0.097(6) -0.018(5) -0.003(4) -0.016(4)
C39 0.114(8) 0.167(9) 0.125(9) -0.007(7) -0.004(6) -0.046(6)
C40 0.109(7) 0.194(10) 0.119(9) -0.031(7) -0.013(6) -0.053(7)
C41 0.102(6) 0.102(6) 0.127(8) 0.017(5) -0.021(6) -0.024(5)
C42 0.124(7) 0.112(7) 0.112(8) -0.015(5) -0.006(6) -0.018(6)
O2 0.086(4) 0.114(4) 0.127(5) -0.017(4) -0.018(4) -0.035(3)

loop_
_atom_type_symbol
_atom_type_description
_atom_type_scat_dispersion_real
_atom_type_scat_dispersion_imag
_atom_type_scat_source
C C 0.0033 0.0016 'International Tables Vol C Tables 4.2.6.8 and 6.1.1.4'
H H 0.0000 0.0000 'International Tables Vol C Tables 4.2.6.8 and 6.1.1.4'
N N 0.0061 0.0033 'International Tables Vol C Tables 4.2.6.8 and 6.1.1.4'
O O 0.0106 0.0060 'International Tables Vol C Tables 4.2.6.8 and 6.1.1.4'
S S 0.1246 0.1234 'International Tables Vol C Tables 4.2.6.8 and 6.1.1.4'
Y Y -2.7962 3.5667 'International Tables Vol C Tables 4.2.6.8 and 6.1.1.4'

loop_
_geom_angle_atom_site_label_1
_geom_angle_atom_site_label_2
_geom_angle_atom_site_label_3
_geom_angle
_geom_angle_site_symmetry_1
_geom_angle_site_symmetry_3
_geom_angle_publ_flag
N2 Y1 N4 56.80(13) . . ?
N2 Y1 O1 78.89(12) . . ?
N4 Y1 O1 85.64(12) . . ?
N2 Y1 C2 150.76(17) . . ?
N4 Y1 C2 95.87(18) . . ?
O1 Y1 C2 111.90(16) . . ?
N2 Y1 C1 148.30(17) . . ?
N4 Y1 C1 96.83(16) . . ?
O1 Y1 C1 82.09(15) . . ?
C2 Y1 C1 29.95(15) . . ?
N2 Y1 C4 158.01(17) . . ?
N4 Y1 C4 145.12(16) . . ?
O1 Y1 C4 98.06(17) . . ?
C2 Y1 C4 50.47(19) . . ?
C1 Y1 C4 50.04(18) . . ?
N2 Y1 C5 152.17(15) . . ?
N4 Y1 C5 124.03(17) . . ?
O1 Y1 C5 73.63(15) . . ?
C2 Y1 C5 49.98(17) . . ?
C1 Y1 C5 30.37(15) . . ?
C4 Y1 C5 30.06(15) . . ?
N2 Y1 C3 157.53(15) . . ?
N4 Y1 C3 122.5(2) . . ?
O1 Y1 C3 123.35(15) . . ?
C2 Y1 C3 30.37(17) . . ?
C1 Y1 C3 49.61(18) . . ?
C4 Y1 C3 30.56(17) . . ?
C5 Y1 C3 49.73(17) . . ?
N2 Y1 S2 69.99(10) . . ?
N4 Y1 S2 126.78(10) . . ?
O1 Y1 S2 84.86(9) . . ?
C2 Y1 S2 135.93(17) . . ?
C1 Y1 S2 133.16(14) . . ?
C4 Y1 S2 88.08(14) . . ?
C5 Y1 S2 102.86(14) . . ?
C3 Y1 S2 106.09(18) . . ?
N2 Y1 C18 28.71(13) . . ?
N4 Y1 C18 28.26(12) . . ?
O1 Y1 C18 83.55(12) . . ?
C2 Y1 C18 122.86(18) . . ?
C1 Y1 C18 124.11(17) . . ?
C4 Y1 C18 173.27(17) . . ?
C5 Y1 C18 146.86(17) . . ?
C3 Y1 C18 144.40(18) . . ?
S2 Y1 C18 98.58(11) . . ?
N2 Y1 S1 76.94(9) . . ?
N4 Y1 S1 87.53(9) . . ?
O1 Y1 S1 154.63(9) . . ?
C2 Y1 S1 93.08(14) . . ?
C1 Y1 S1 123.02(13) . . ?
C4 Y1 S1 101.45(14) . . ?
C5 Y1 S1 129.43(13) . . ?
C3 Y1 S1 80.59(13) . . ?
S2 Y1 S1 79.78(4) . . ?
C18 Y1 S1 78.97(9) . . ?
N1 Y2 C28 115.8(2) . . ?
N1 Y2 C27 85.9(2) . . ?
C28 Y2 C27 30.5(2) . . ?
N1 Y2 C32 123.07(18) . . ?
C28 Y2 C32 90.5(3) . . ?
C27 Y2 C32 103.3(3) . . ?
N1 Y2 C33 102.1(3) . . ?
C28 Y2 C33 80.9(3) . . ?
C27 Y2 C33 80.8(3) . . ?
C32 Y2 C33 30.0(2) . . ?
N1 Y2 C34 74.6(2) . . ?
C28 Y2 C34 103.3(4) . . ?
C27 Y2 C34 90.4(3) . . ?
C32 Y2 C34 49.7(2) . . ?
C33 Y2 C34 29.9(2) . . ?
N1 Y2 C29 117.1(3) . . ?
C28 Y2 C29 30.9(2) . . ?
C27 Y2 C29 50.1(2) . . ?
C32 Y2 C29 110.6(4) . . ?
C33 Y2 C29 110.1(4) . . ?
C34 Y2 C29 134.2(4) . . ?
N1 Y2 C31 106.2(2) . . ?
C28 Y2 C31 120.1(3) . . ?
C27 Y2 C31 129.7(3) . . ?
C32 Y2 C31 29.7(2) . . ?
C33 Y2 C31 49.0(2) . . ?
C34 Y2 C31 49.5(2) . . ?
C29 Y2 C31 135.8(3) . . ?
N1 Y2 C30 77.6(2) . . ?
C28 Y2 C30 129.7(3) . . ?
C27 Y2 C30 120.4(3) . . ?
C32 Y2 C30 49.0(2) . . ?
C33 Y2 C30 48.9(2) . . ?
C34 Y2 C30 30.0(2) . . ?
C29 Y2 C30 158.3(3) . . ?
C31 Y2 C30 29.62(19) . . ?
N1 Y2 C25 88.7(3) . . ?
C28 Y2 C25 49.7(3) . . ?
C27 Y2 C25 49.1(2) . . ?
C32 Y2 C25 138.9(3) . . ?
C33 Y2 C25 128.1(3) . . ?
C34 Y2 C25 137.7(3) . . ?
C29 Y2 C25 29.6(2) . . ?
C31 Y2 C25 165.1(3) . . ?
C30 Y2 C25 163.9(3) . . ?
N1 Y2 C26 70.24(18) . . ?
C28 Y2 C26 49.5(2) . . ?
C27 Y2 C26 29.52(19) . . ?
C32 Y2 C26 132.8(3) . . ?
C33 Y2 C26 108.4(3) . . ?
C34 Y2 C26 109.1(3) . . ?
C29 Y2 C26 49.0(2) . . ?
C31 Y2 C26 156.8(3) . . ?
C30 Y2 C26 135.1(3) . . ?
C25 Y2 C26 29.34(19) . . ?
N1 Y2 S1 65.86(9) . . ?
C28 Y2 S1 143.0(2) . . ?
C27 Y2 S1 135.7(2) . . ?
C32 Y2 S1 120.5(3) . . ?
C33 Y2 S1 136.1(2) . . ?
C34 Y2 S1 112.1(2) . . ?
C29 Y2 S1 112.9(3) . . ?
C31 Y2 S1 92.0(2) . . ?
C30 Y2 S1 87.31(18) . . ?
C25 Y2 S1 94.85(19) . . ?
C26 Y2 S1 106.35(19) . . ?
C6 S1 Y2 99.95(17) . . ?
C6 S1 Y1 123.99(16) . . ?
Y2 S1 Y1 99.00(4) . . ?
C12 S2 Y1 96.53(17) . . ?
C12 S2 Y2 114.17(16) . . ?
Y1 S2 Y2 99.28(4) . . ?
C11 N1 Y2 116.5(3) . . ?
C11 N1 H1B 108.2 . . ?
Y2 N1 H1B 108.2 . . ?
C11 N1 H1C 108.2 . . ?
Y2 N1 H1C 108.2 . . ?
H1B N1 H1C 107.3 . . ?
C18 N2 C17 130.1(4) . . ?
C18 N2 Y1 96.4(3) . . ?
C17 N2 Y1 125.1(3) . . ?
C18 N3 C19 122.9(4) . . ?
C18 N3 H3B 118.6 . . ?
C19 N3 H3B 118.6 . . ?
C18 N4 C22 122.8(4) . . ?
C18 N4 Y1 92.9(3) . . ?
C22 N4 Y1 140.2(3) . . ?
C38 O1 C35 106.4(4) . . ?
C38 O1 Y1 125.4(3) . . ?
C35 O1 Y1 128.0(3) . . ?
C2 C1 C5 108.6(6) . . ?
C2 C1 Y1 74.8(3) . . ?
C5 C1 Y1 75.1(3) . . ?
C2 C1 H1A 125.2 . . ?
C5 C1 H1A 125.2 . . ?
Y1 C1 H1A 125.2 . . ?
C1 C2 C3 107.8(6) . . ?
C1 C2 Y1 75.3(3) . . ?
C3 C2 Y1 75.5(3) . . ?
C1 C2 H2A 125.5 . . ?
C3 C2 H2A 125.5 . . ?
Y1 C2 H2A 125.5 . . ?
C2 C3 C4 108.1(5) . . ?
C2 C3 Y1 74.2(3) . . ?
C4 C3 Y1 74.5(3) . . ?
C2 C3 H3A 125.5 . . ?
C4 C3 H3A 125.5 . . ?
Y1 C3 H3A 125.5 . . ?
C5 C4 C3 107.1(6) . . ?
C5 C4 Y1 75.0(3) . . ?
C3 C4 Y1 74.9(3) . . ?
C5 C4 H4A 125.8 . . ?
C3 C4 H4A 125.8 . . ?
Y1 C4 H4A 125.8 . . ?
C4 C5 C1 108.3(5) . . ?
C4 C5 Y1 74.9(3) . . ?
C1 C5 Y1 74.5(3) . . ?
C4 C5 H5A 125.4 . . ?
C1 C5 H5A 125.4 . . ?
Y1 C5 H5A 125.4 . . ?
C7 C6 C11 117.4(4) . . ?
C7 C6 S1 123.6(4) . . ?
C11 C6 S1 118.9(4) . . ?
C6 C7 C8 121.7(5) . . ?
C6 C7 H7A 119.1 . . ?
C8 C7 H7A 119.1 . . ?
C9 C8 C7 119.9(5) . . ?
C9 C8 H8A 120.0 . . ?
C7 C8 H8A 120.0 . . ?
C10 C9 C8 118.8(5) . . ?
C10 C9 H9A 120.6 . . ?
C8 C9 H9A 120.6 . . ?
C9 C10 C11 121.4(5) . . ?
C9 C10 H10A 119.3 . . ?
C11 C10 H10A 119.3 . . ?
C10 C11 C6 120.6(5) . . ?
C10 C11 N1 121.8(5) . . ?
C6 C11 N1 117.6(4) . . ?
C13 C12 C17 120.1(5) . . ?
C13 C12 S2 118.2(4) . . ?
C17 C12 S2 121.5(4) . . ?
C14 C13 C12 120.1(6) . . ?
C14 C13 H13A 120.0 . . ?
C12 C13 H13A 120.0 . . ?
C15 C14 C13 120.6(5) . . ?
C15 C14 H14A 119.7 . . ?
C13 C14 H14A 119.7 . . ?
C14 C15 C16 119.6(5) . . ?
C14 C15 H15A 120.2 . . ?
C16 C15 H15A 120.2 . . ?
C17 C16 C15 121.7(5) . . ?
C17 C16 H16A 119.2 . . ?
C15 C16 H16A 119.2 . . ?
C16 C17 N2 127.3(5) . . ?
C16 C17 C12 117.9(5) . . ?
N2 C17 C12 114.5(4) . . ?
N4 C18 N2 113.2(4) . . ?
N4 C18 N3 124.2(5) . . ?
N2 C18 N3 122.6(5) . . ?
N4 C18 Y1 58.8(3) . . ?
N2 C18 Y1 54.9(2) . . ?
N3 C18 Y1 171.7(3) . . ?
N3 C19 C20 110.8(4) . . ?
N3 C19 C21 108.0(4) . . ?
C20 C19 C21 112.2(5) . . ?
N3 C19 H19A 108.6 . . ?
C20 C19 H19A 108.6 . . ?
C21 C19 H19A 108.6 . . ?
C19 C20 H20A 109.5 . . ?
C19 C20 H20B 109.5 . . ?
H20A C20 H20B 109.5 . . ?
C19 C20 H20C 109.5 . . ?
H20A C20 H20C 109.5 . . ?
H20B C20 H20C 109.5 . . ?
C19 C21 H21A 109.5 . . ?
C19 C21 H21B 109.5 . . ?
H21A C21 H21B 109.5 . . ?
C19 C21 H21C 109.5 . . ?
H21A C21 H21C 109.5 . . ?
H21B C21 H21C 109.5 . . ?
N4 C22 C24 110.8(5) . . ?
N4 C22 C23 110.4(4) . . ?
C24 C22 C23 111.6(5) . . ?
N4 C22 H22A 108.0 . . ?
C24 C22 H22A 108.0 . . ?
C23 C22 H22A 108.0 . . ?
C22 C23 H23A 109.5 . . ?
C22 C23 H23B 109.5 . . ?
H23A C23 H23B 109.5 . . ?
C22 C23 H23C 109.5 . . ?
H23A C23 H23C 109.5 . . ?
H23B C23 H23C 109.5 . . ?
C22 C24 H24A 109.5 . . ?
C22 C24 H24B 109.5 . . ?
H24A C24 H24B 109.5 . . ?
C22 C24 H24C 109.5 . . ?
H24A C24 H24C 109.5 . . ?
H24B C24 H24C 109.5 . . ?
C26 C25 C29 109.2(8) . . ?
C26 C25 Y2 76.1(4) . . ?
C29 C25 Y2 74.3(5) . . ?
C26 C25 H25A 124.9 . . ?
C29 C25 H25A 124.9 . . ?
Y2 C25 H25A 124.9 . . ?
C27 C26 C25 108.3(7) . . ?
C27 C26 Y2 72.5(4) . . ?
C25 C26 Y2 74.5(4) . . ?
C27 C26 H26A 125.6 . . ?
C25 C26 H26A 125.6 . . ?
Y2 C26 H26A 125.6 . . ?
C26 C27 C28 108.5(7) . . ?
C26 C27 Y2 78.0(4) . . ?
C28 C27 Y2 74.1(4) . . ?
C26 C27 H27A 125.0 . . ?
C28 C27 H27A 125.0 . . ?
Y2 C27 H27A 125.0 . . ?
C27 C28 C29 106.9(8) . . ?
C27 C28 Y2 75.4(4) . . ?
C29 C28 Y2 76.2(4) . . ?
C27 C28 H28A 125.7 . . ?
C29 C28 H28A 125.7 . . ?
Y2 C28 H28A 125.7 . . ?
C25 C29 C28 107.1(7) . . ?
C25 C29 Y2 76.1(4) . . ?
C28 C29 Y2 72.9(4) . . ?
C25 C29 H29A 125.9 . . ?
C28 C29 H29A 125.9 . . ?
Y2 C29 H29A 125.9 . . ?
C31 C30 C34 108.6(7) . . ?
C31 C30 Y2 74.9(4) . . ?
C34 C30 Y2 74.4(4) . . ?
C31 C30 H30A 125.3 . . ?
C34 C30 H30A 125.3 . . ?
Y2 C30 H30A 125.3 . . ?
C32 C31 C30 108.2(7) . . ?
C32 C31 Y2 74.3(4) . . ?
C30 C31 Y2 75.5(4) . . ?
C32 C31 H31A 125.4 . . ?
C30 C31 H31A 125.4 . . ?
Y2 C31 H31A 125.4 . . ?
C31 C32 C33 107.7(7) . . ?
C31 C32 Y2 76.0(4) . . ?
C33 C32 Y2 75.0(4) . . ?
C31 C32 H32A 125.5 . . ?
C33 C32 H32A 125.5 . . ?
Y2 C32 H32A 125.5 . . ?
C34 C33 C32 109.0(8) . . ?
C34 C33 Y2 75.6(4) . . ?
C32 C33 Y2 74.9(4) . . ?
C34 C33 H33A 125.0 . . ?
C32 C33 H33A 125.0 . . ?
Y2 C33 H33A 125.0 . . ?
C33 C34 C30 106.5(7) . . ?
C33 C34 Y2 74.5(4) . . ?
C30 C34 Y2 75.5(4) . . ?
C33 C34 H34A 126.0 . . ?
C30 C34 H34A 126.0 . . ?
Y2 C34 H34A 126.0 . . ?
C36 C35 O1 106.3(6) . . ?
C36 C35 H35A 110.5 . . ?
O1 C35 H35A 110.5 . . ?
C36 C35 H35B 110.5 . . ?
O1 C35 H35B 110.5 . . ?
H35A C35 H35B 108.7 . . ?
C35 C36 C37 106.3(7) . . ?
C35 C36 H36A 110.5 . . ?
C37 C36 H36A 110.5 . . ?
C35 C36 H36B 110.5 . . ?
C37 C36 H36B 110.5 . . ?
H36A C36 H36B 108.7 . . ?
C36 C37 C38 105.2(6) . . ?
C36 C37 H37A 110.7 . . ?
C38 C37 H37A 110.7 . . ?
C36 C37 H37B 110.7 . . ?
C38 C37 H37B 110.7 . . ?
H37A C37 H37B 108.8 . . ?
O1 C38 C37 107.8(6) . . ?
O1 C38 H38A 110.2 . . ?
C37 C38 H38A 110.2 . . ?
O1 C38 H38B 110.2 . . ?
C37 C38 H38B 110.2 . . ?
H38A C38 H38B 108.5 . . ?
O2 C39 C40 109.5(8) . . ?
O2 C39 H39A 109.8 . . ?
C40 C39 H39A 109.8 . . ?
O2 C39 H39B 109.8 . . ?
C40 C39 H39B 109.8 . . ?
H39A C39 H39B 108.2 . . ?
C41 C40 C39 106.5(8) . . ?
C41 C40 H40A 110.4 . . ?
C39 C40 H40A 110.4 . . ?
C41 C40 H40B 110.4 . . ?
C39 C40 H40B 110.4 . . ?
H40A C40 H40B 108.6 . . ?
C40 C41 C42 102.7(7) . . ?
C40 C41 H41A 111.2 . . ?
C42 C41 H41A 111.2 . . ?
C40 C41 H41B 111.2 . . ?
C42 C41 H41B 111.2 . . ?
H41A C41 H41B 109.1 . . ?
O2 C42 C41 109.8(7) . . ?
O2 C42 H42A 109.7 . . ?
C41 C42 H42A 109.7 . . ?
O2 C42 H42B 109.7 . . ?
C41 C42 H42B 109.7 . . ?
H42A C42 H42B 108.2 . . ?
C39 O2 C42 108.7(6) . . ?

loop_
_geom_bond_atom_site_label_1
_geom_bond_atom_site_label_2
_geom_bond_distance
_geom_bond_site_symmetry_2
_geom_bond_publ_flag
Y1 N2 2.296(4) . ?
Y1 N4 2.389(4) . ?
Y1 O1 2.422(3) . ?
Y1 C2 2.654(5) . ?
Y1 C1 2.659(5) . ?
Y1 C4 2.665(5) . ?
Y1 C5 2.667(5) . ?
Y1 C3 2.670(5) . ?
Y1 S2 2.7774(14) . ?
Y1 C18 2.789(5) . ?
Y1 S1 2.8372(14) . ?
Y2 N1 2.557(4) . ?
Y2 C28 2.612(7) . ?
Y2 C27 2.629(6) . ?
Y2 C32 2.634(7) . ?
Y2 C33 2.636(6) . ?
Y2 C34 2.650(6) . ?
Y2 C29 2.653(7) . ?
Y2 C31 2.655(6) . ?
Y2 C30 2.663(6) . ?
Y2 C25 2.676(7) . ?
Y2 C26 2.696(6) . ?
Y2 S1 2.8142(14) . ?
S1 C6 1.770(5) . ?
S2 C12 1.783(5) . ?
N1 C11 1.441(5) . ?
N1 H1B 0.9000 . ?
N1 H1C 0.9000 . ?
N2 C18 1.348(6) . ?
N2 C17 1.385(5) . ?
N3 C18 1.382(6) . ?
N3 C19 1.457(6) . ?
N3 H3B 0.8600 . ?
N4 C18 1.322(6) . ?
N4 C22 1.465(6) . ?
O1 C38 1.412(7) . ?
O1 C35 1.435(6) . ?
C1 C2 1.373(7) . ?
C1 C5 1.395(7) . ?
C1 H1A 0.9800 . ?
C2 C3 1.395(8) . ?
C2 H2A 0.9800 . ?
C3 C4 1.406(8) . ?
C3 H3A 0.9800 . ?
C4 C5 1.383(7) . ?
C4 H4A 0.9800 . ?
C5 H5A 0.9800 . ?
C6 C7 1.373(6) . ?
C6 C11 1.392(6) . ?
C7 C8 1.382(7) . ?
C7 H7A 0.9300 . ?
C8 C9 1.374(7) . ?
C8 H8A 0.9300 . ?
C9 C10 1.367(7) . ?
C9 H9A 0.9300 . ?
C10 C11 1.370(6) . ?
C10 H10A 0.9300 . ?
C12 C13 1.389(6) . ?
C12 C17 1.417(7) . ?
C13 C14 1.383(8) . ?
C13 H13A 0.9300 . ?
C14 C15 1.371(8) . ?
C14 H14A 0.9300 . ?
C15 C16 1.387(7) . ?
C15 H15A 0.9300 . ?
C16 C17 1.382(6) . ?
C16 H16A 0.9300 . ?
C19 C20 1.501(7) . ?
C19 C21 1.509(7) . ?
C19 H19A 0.9800 . ?
C20 H20A 0.9600 . ?
C20 H20B 0.9600 . ?
C20 H20C 0.9600 . ?
C21 H21A 0.9600 . ?
C21 H21B 0.9600 . ?
C21 H21C 0.9600 . ?
C22 C24 1.479(7) . ?
C22 C23 1.492(7) . ?
C22 H22A 0.9800 . ?
C23 H23A 0.9600 . ?
C23 H23B 0.9600 . ?
C23 H23C 0.9600 . ?
C24 H24A 0.9600 . ?
C24 H24B 0.9600 . ?
C24 H24C 0.9600 . ?
C25 C26 1.360(9) . ?
C25 C29 1.362(11) . ?
C25 H25A 0.9800 . ?
C26 C27 1.358(9) . ?
C26 H26A 0.9800 . ?
C27 C28 1.381(9) . ?
C27 H27A 0.9800 . ?
C28 C29 1.402(11) . ?
C28 H28A 0.9800 . ?
C29 H29A 0.9800 . ?
C30 C31 1.359(8) . ?
C30 C34 1.376(9) . ?
C30 H30A 0.9800 . ?
C31 C32 1.354(9) . ?
C31 H31A 0.9800 . ?
C32 C33 1.366(10) . ?
C32 H32A 0.9800 . ?
C33 C34 1.363(9) . ?
C33 H33A 0.9800 . ?
C34 H34A 0.9800 . ?
C35 C36 1.397(9) . ?
C35 H35A 0.9700 . ?
C35 H35B 0.9700 . ?
C36 C37 1.433(10) . ?
C36 H36A 0.9700 . ?
C36 H36B 0.9700 . ?
C37 C38 1.443(8) . ?
C37 H37A 0.9700 . ?
C37 H37B 0.9700 . ?
C38 H38A 0.9700 . ?
C38 H38B 0.9700 . ?
C39 O2 1.350(9) . ?
C39 C40 1.458(10) . ?
C39 H39A 0.9700 . ?
C39 H39B 0.9700 . ?
C40 C41 1.456(10) . ?
C40 H40A 0.9700 . ?
C40 H40B 0.9700 . ?
C41 C42 1.482(9) . ?
C41 H41A 0.9700 . ?
C41 H41B 0.9700 . ?
C42 O2 1.397(8) . ?
C42 H42A 0.9700 . ?
C42 H42B 0.9700 . ?

loop_
_geom_hbond_atom_site_label_D
_geom_hbond_atom_site_label_H
_geom_hbond_atom_site_label_A
_geom_hbond_distance_DH
_geom_hbond_distance_HA
_geom_hbond_distance_DA
_geom_hbond_angle_DHA
_geom_hbond_site_symmetry_A
N1 H1B O2 0.90 2.22 3.095(6) 163.8 1_455
